data_4032579
loop_
_publ_author_name
'Mao, Xiao-Feng'
'Zhu, Xiao-Ping'
'Li, Deng-Yuan'
'Liu, Pei-Nian'

_publ_section_title
;
 Cu-Catalyzed Cascade Annulation of Alkynols with 2-Azidobenzaldehydes:
 Access to 6H-Isochromeno[4,3-c]quinoline.
;
_journal_issue 13
_journal_name_full 'The Journal of organic chemistry'
_journal_page_first 7032
_journal_page_last 7039
_journal_paper_doi 10.1021/acs.joc.7b00937
_journal_volume 82
_journal_year 2017
_chemical_formula_moiety 'C23 H16 Cl N O2'
_chemical_formula_sum 'C23 H16 Cl N O2'
_chemical_formula_weight 373.82
_space_group_crystal_system triclinic
_space_group_IT_number 2
_space_group_name_Hall '-P 1'
_space_group_name_H-M_alt 'P -1'
_symmetry_space_group_name_Hall '-P 1'
_symmetry_space_group_name_H-M 'P -1'
_atom_sites_solution_hydrogens geom
_atom_sites_solution_primary direct
_audit_creation_date 2016-07-05
_audit_creation_method
;
Olex2 1.2
(compiled 2016.02.19 svn.r3266 for OlexSys, GUI svn.r5155)
;
_cell_angle_alpha 76.716(4)
_cell_angle_beta 84.104(4)
_cell_angle_gamma 75.228(4)
_cell_formula_units_Z 4
_cell_length_a 10.119(2)
_cell_length_b 11.447(2)
_cell_length_c 16.905(3)
_cell_measurement_reflns_used 5591
_cell_measurement_temperature 296
_cell_measurement_theta_max 30.71
_cell_measurement_theta_min 2.37
_cell_volume 1840.7(6)
_computing_cell_refinement 'SAINT v7.68A (Bruker, 2009)'
_computing_data_reduction 'SAINT v7.68A (Bruker, 2009)'
_computing_molecular_graphics 'Olex2 (Dolomanov et al., 2009)'
_computing_publication_material 'Olex2 (Dolomanov et al., 2009)'
_computing_structure_refinement 'ShelXL (Sheldrick, 2015)'
_computing_structure_solution 'ShelXS (Sheldrick, 2008)'
_diffrn_ambient_temperature 296.15
_diffrn_measured_fraction_theta_full 0.999
_diffrn_measured_fraction_theta_max 0.974
_diffrn_measurement_device_type 'Bruker APEX-II CCD'
_diffrn_measurement_method '\f and \w scans'
_diffrn_radiation_monochromator graphite
_diffrn_radiation_type MoK\a
_diffrn_radiation_wavelength 0.71073
_diffrn_reflns_av_R_equivalents 0.0220
_diffrn_reflns_av_unetI/netI 0.0383
_diffrn_reflns_Laue_measured_fraction_full 0.999
_diffrn_reflns_Laue_measured_fraction_max 0.974
_diffrn_reflns_limit_h_max 13
_diffrn_reflns_limit_h_min -14
_diffrn_reflns_limit_k_max 16
_diffrn_reflns_limit_k_min -16
_diffrn_reflns_limit_l_max 24
_diffrn_reflns_limit_l_min -21
_diffrn_reflns_number 18898
_diffrn_reflns_point_group_measured_fraction_full 0.999
_diffrn_reflns_point_group_measured_fraction_max 0.974
_diffrn_reflns_theta_full 26.000
_diffrn_reflns_theta_max 30.866
_diffrn_reflns_theta_min 1.882
_diffrn_standards_number 0
_exptl_absorpt_coefficient_mu 0.225
_exptl_absorpt_correction_T_max 0.7461
_exptl_absorpt_correction_T_min 0.6933
_exptl_absorpt_correction_type multi-scan
_exptl_absorpt_process_details
;
SADABS-2008/1 (Bruker,2008) was used for absorption correction.
wR2(int) was 0.0371 before and 0.0312 after correction.
The Ratio of minimum to maximum transmission is 0.9292.
The \l/2 correction factor is 0.0015.
;
_exptl_crystal_colour colourless
_exptl_crystal_density_diffrn 1.349
_exptl_crystal_description block
_exptl_crystal_F_000 776
_exptl_crystal_size_max 0.33
_exptl_crystal_size_mid 0.3
_exptl_crystal_size_min 0.25
_refine_diff_density_max 1.349
_refine_diff_density_min -0.579
_refine_diff_density_rms 0.057
_refine_ls_extinction_coef 0.029(3)
_refine_ls_extinction_expression Fc^*^=kFc[1+0.001xFc^2^\l^3^/sin(2\q)]^-1/4^
_refine_ls_extinction_method 'SHELXL-2014/7 (Sheldrick 2014'
_refine_ls_goodness_of_fit_ref 1.039
_refine_ls_hydrogen_treatment constr
_refine_ls_matrix_type full
_refine_ls_number_parameters 490
_refine_ls_number_reflns 11302
_refine_ls_number_restraints 30
_refine_ls_restrained_S_all 1.072
_refine_ls_R_factor_all 0.0990
_refine_ls_R_factor_gt 0.0633
_refine_ls_shift/su_max 0.000
_refine_ls_shift/su_mean 0.000
_refine_ls_structure_factor_coef Fsqd
_refine_ls_weighting_details 'w=1/[\s^2^(Fo^2^)+(0.1000P)^2^+0.7781P] where P=(Fo^2^+2Fc^2^)/3'
_refine_ls_weighting_scheme calc
_refine_ls_wR_factor_gt 0.1818
_refine_ls_wR_factor_ref 0.2121
_reflns_Friedel_coverage 0.000
_reflns_number_gt 7168
_reflns_number_total 11302
_reflns_threshold_expression 'I > 2\s(I)'
_cod_data_source_file jo7b00937_si_002.cif
_cod_data_source_block mo_dm16421_0m
_cod_depositor_comments 'Adding full bibliography for 4032579.cif.'
_cod_original_cell_volume 1840.8(6)
_cod_database_code 4032579
_shelx_space_group_comment
;
The symmetry employed for this shelxl refinement is uniquely defined
by the following loop, which should always be used as a source of
symmetry information in preference to the above space-group names.
They are only intended as comments.
;
_shelx_estimated_absorpt_t_max 0.946
_shelx_estimated_absorpt_t_min 0.929
_olex2_refinement_description
;
1. Fixed Uiso
 At 1.2 times of:
  All C(H) groups, All C(H,H) groups
 At 1.5 times of:
  All C(H,H,H) groups
2. Restrained distances
 O4-C46
 1.48 with sigma of 0.02
3. Rigid bond restraints
 O4, C43, O4, C46, C42, C43
 with sigma for 1-2 distances of 0.005 and sigma for 1-3 distances of 0.005
4. Uiso/Uaniso restraints and constraints
Uanis(C43) \\sim Ueq, Uanis(C42) \\sim Ueq, Uanis(C41) \\sim Ueq, Uanis(O4)
\\sim Ueq: with sigma of 0.005 and sigma for terminal atoms of 0.01
5.a Secondary CH2 refined with riding coordinates:
 C1(H1A,H1B), C24(H24A,H24B)
5.b Aromatic/amide H refined with riding coordinates:
 C3(H3), C4(H4), C6(H6), C11(H11), C12(H12), C13(H13), C14(H14), C18(H18),
 C19(H19), C21(H21), C22(H22), C26(H26), C27(H27), C29(H29), C34(H34), C35(H35),
  C36(H36), C37(H37), C41(H41), C42(H42), C44(H44), C45(H45)
5.c Idealised Me refined as rotating group:
 C23(H23A,H23B,H23C), C46(H46A,H46B,H46C)
;
_shelx_shelxl_version_number 2014/7
_olex2_submission_special_instructions 'No special instructions were received'

loop_
_space_group_symop_operation_xyz
'x, y, z'
'-x, -y, -z'

loop_
_atom_site_label
_atom_site_type_symbol
_atom_site_fract_x
_atom_site_fract_y
_atom_site_fract_z
_atom_site_U_iso_or_equiv
_atom_site_adp_type
_atom_site_occupancy
_atom_site_site_symmetry_order
_atom_site_calc_flag
_atom_site_refinement_flags_posn
_atom_site_refinement_flags_adp
Cl1 Cl -0.00670(10) -0.34636(6) 0.08776(4) 0.0729(2) Uani 1 1 d . .
O1 O -0.13525(18) 0.23971(14) 0.11068(9) 0.0492(4) Uani 1 1 d . .
O2 O -0.2293(2) -0.46062(17) 0.44020(12) 0.0662(5) Uani 1 1 d . .
N1 N -0.06473(18) 0.04957(16) 0.34864(10) 0.0401(4) Uani 1 1 d . .
C1 C -0.2270(3) 0.1959(2) 0.07044(15) 0.0524(6) Uani 1 1 d . .
H1A H -0.2346 0.2412 0.0144 0.063 Uiso 1 1 calc R .
H1B H -0.3173 0.2112 0.0973 0.063 Uiso 1 1 calc R .
C2 C -0.1761(2) 0.0609(2) 0.07231(12) 0.0428(4) Uani 1 1 d . .
C3 C -0.1809(2) 0.0090(2) 0.00642(13) 0.0487(5) Uani 1 1 d . .
H3 H -0.2176 0.0592 -0.0415 0.058 Uiso 1 1 calc R .
C4 C -0.1314(3) -0.1168(2) 0.01141(13) 0.0504(5) Uani 1 1 d . .
H4 H -0.1367 -0.1521 -0.0322 0.060 Uiso 1 1 calc R .
C5 C -0.0742(3) -0.1885(2) 0.08241(13) 0.0471(5) Uani 1 1 d . .
C6 C -0.0660(2) -0.1394(2) 0.14906(12) 0.0434(5) Uani 1 1 d . .
H6 H -0.0241 -0.1896 0.1956 0.052 Uiso 1 1 calc R .
C7 C -0.1217(2) -0.01347(19) 0.14531(11) 0.0391(4) Uani 1 1 d . .
C8 C -0.1147(2) 0.05103(18) 0.21086(11) 0.0368(4) Uani 1 1 d . .
C9 C -0.1010(2) -0.00447(18) 0.29576(11) 0.0364(4) Uani 1 1 d . .
C10 C -0.0453(2) 0.1664(2) 0.32232(12) 0.0399(4) Uani 1 1 d . .
C11 C -0.0019(3) 0.2231(2) 0.37776(14) 0.0509(5) Uani 1 1 d . .
H11 H 0.0168 0.1790 0.4305 0.061 Uiso 1 1 calc R .
C12 C 0.0126(3) 0.3410(3) 0.35494(17) 0.0628(7) Uani 1 1 d . .
H12 H 0.0430 0.3762 0.3919 0.075 Uiso 1 1 calc R .
C13 C -0.0179(3) 0.4110(3) 0.27557(17) 0.0640(7) Uani 1 1 d . .
H13 H -0.0086 0.4921 0.2608 0.077 Uiso 1 1 calc R .
C14 C -0.0609(3) 0.3595(2) 0.22052(15) 0.0517(5) Uani 1 1 d . .
H14 H -0.0820 0.4059 0.1686 0.062 Uiso 1 1 calc R .
C15 C -0.0735(2) 0.23611(19) 0.24242(12) 0.0396(4) Uani 1 1 d . .
C16 C -0.1106(2) 0.17392(19) 0.18760(12) 0.0380(4) Uani 1 1 d . .
C17 C -0.1344(2) -0.12576(18) 0.33065(11) 0.0363(4) Uani 1 1 d . .
C18 C -0.0536(2) -0.2130(2) 0.38874(12) 0.0410(4) Uani 1 1 d . .
H18 H 0.0237 -0.1962 0.4047 0.049 Uiso 1 1 calc R .
C19 C -0.0865(2) -0.3243(2) 0.42311(13) 0.0472(5) Uani 1 1 d . .
H19 H -0.0298 -0.3828 0.4607 0.057 Uiso 1 1 calc R .
C20 C -0.2039(2) -0.3494(2) 0.40175(13) 0.0451(5) Uani 1 1 d . .
C21 C -0.2870(2) -0.2630(2) 0.34440(14) 0.0459(5) Uani 1 1 d . .
H21 H -0.3657 -0.2789 0.3297 0.055 Uiso 1 1 calc R .
C22 C -0.2513(2) -0.1524(2) 0.30922(12) 0.0414(4) Uani 1 1 d . .
H22 H -0.3066 -0.0948 0.2705 0.050 Uiso 1 1 calc R .
C23 C -0.3382(4) -0.4974(4) 0.4130(2) 0.0929(12) Uani 1 1 d . .
H23A H -0.3242 -0.4958 0.3557 0.139 Uiso 1 1 calc GR .
H23B H -0.4236 -0.4415 0.4229 0.139 Uiso 1 1 calc GR .
H23C H -0.3400 -0.5796 0.4419 0.139 Uiso 1 1 calc GR .
Cl2 Cl 0.59473(7) 0.27989(7) 0.32122(5) 0.0734(2) Uani 1 1 d . .
O3 O 0.29723(18) -0.18363(16) 0.43235(10) 0.0532(4) Uani 1 1 d . .
O4 O 0.3981(4) 0.3722(3) -0.0190(2) 0.1155(10) Uani 1 1 d D U
N2 N 0.3514(2) -0.1395(2) 0.18141(12) 0.0550(5) Uani 1 1 d . .
C24 C 0.2399(3) -0.0702(2) 0.46106(14) 0.0520(5) Uani 1 1 d . .
H24A H 0.2387 -0.0878 0.5200 0.062 Uiso 1 1 calc R .
H24B H 0.1464 -0.0367 0.4445 0.062 Uiso 1 1 calc R .
C25 C 0.3223(2) 0.0228(2) 0.42731(12) 0.0434(5) Uani 1 1 d . .
C26 C 0.3497(3) 0.0999(2) 0.47313(14) 0.0517(5) Uani 1 1 d . .
H26 H 0.3137 0.0958 0.5263 0.062 Uiso 1 1 calc R .
C27 C 0.4297(3) 0.1827(2) 0.44056(16) 0.0555(6) Uani 1 1 d . .
H27 H 0.4459 0.2358 0.4706 0.067 Uiso 1 1 calc R .
C28 C 0.4851(2) 0.1841(2) 0.36212(15) 0.0484(5) Uani 1 1 d . .
C29 C 0.4593(2) 0.1092(2) 0.31485(13) 0.0433(5) Uani 1 1 d . .
H29 H 0.4985 0.1118 0.2624 0.052 Uiso 1 1 calc R .
C30 C 0.3737(2) 0.02935(19) 0.34677(12) 0.0386(4) Uani 1 1 d . .
C31 C 0.3438(2) -0.0585(2) 0.30288(12) 0.0394(4) Uani 1 1 d . .
C32 C 0.3532(2) -0.0478(2) 0.21632(12) 0.0425(4) Uani 1 1 d . .
C33 C 0.3345(3) -0.2483(2) 0.22963(16) 0.0580(6) Uani 1 1 d . .
C34 C 0.3365(5) -0.3479(3) 0.1922(2) 0.0921(12) Uani 1 1 d . .
H34 H 0.3522 -0.3385 0.1362 0.110 Uiso 1 1 calc R .
C35 C 0.3157(5) -0.4567(3) 0.2374(3) 0.1035(14) Uani 1 1 d . .
H35 H 0.3183 -0.5213 0.2120 0.124 Uiso 1 1 calc R .
C36 C 0.2903(4) -0.4727(3) 0.3214(3) 0.0817(10) Uani 1 1 d . .
H36 H 0.2750 -0.5475 0.3513 0.098 Uiso 1 1 calc R .
C37 C 0.2876(3) -0.3799(2) 0.3602(2) 0.0620(7) Uani 1 1 d . .
H37 H 0.2701 -0.3913 0.4162 0.074 Uiso 1 1 calc R .
C38 C 0.3115(2) -0.2660(2) 0.31503(15) 0.0491(5) Uani 1 1 d . .
C39 C 0.3149(2) -0.1656(2) 0.34985(13) 0.0434(4) Uani 1 1 d . .
C40 C 0.3610(2) 0.0693(2) 0.15849(12) 0.0449(5) Uani 1 1 d . .
C41 C 0.4517(3) 0.0666(3) 0.09027(15) 0.0588(6) Uani 1 1 d . U
H41 H 0.5096 -0.0083 0.0838 0.071 Uiso 1 1 calc R .
C42 C 0.4574(3) 0.1703(3) 0.03345(17) 0.0707(7) Uani 1 1 d . U
H42 H 0.5186 0.1664 -0.0114 0.085 Uiso 1 1 calc R .
C43 C 0.3731(4) 0.2800(3) 0.04248(17) 0.0739(8) Uani 1 1 d . U
C44 C 0.2790(3) 0.2884(3) 0.11001(17) 0.0644(7) Uani 1 1 d . .
H44 H 0.2215 0.3639 0.1157 0.077 Uiso 1 1 calc R .
C45 C 0.2747(3) 0.1817(2) 0.16733(14) 0.0499(5) Uani 1 1 d . .
H45 H 0.2135 0.1852 0.2122 0.060 Uiso 1 1 calc R .
C46 C 0.3112(5) 0.4698(5) -0.0148(3) 0.1124(14) Uani 1 1 d D U
H46A H 0.3149 0.5293 -0.0648 0.169 Uiso 1 1 calc GR .
H46B H 0.3301 0.5018 0.0295 0.169 Uiso 1 1 calc GR .
H46C H 0.2218 0.4536 -0.0059 0.169 Uiso 1 1 calc GR .

loop_
_atom_site_aniso_label
_atom_site_aniso_U_11
_atom_site_aniso_U_22
_atom_site_aniso_U_33
_atom_site_aniso_U_23
_atom_site_aniso_U_13
_atom_site_aniso_U_12
Cl1 0.1122(6) 0.0501(4) 0.0606(4) -0.0194(3) -0.0006(4) -0.0211(4)
O1 0.0660(10) 0.0438(8) 0.0395(8) 0.0017(6) -0.0134(7) -0.0211(7)
O2 0.0924(14) 0.0512(10) 0.0629(11) 0.0007(8) -0.0104(10) -0.0403(10)
N1 0.0460(9) 0.0435(9) 0.0337(8) -0.0086(7) -0.0035(7) -0.0150(7)
C1 0.0635(14) 0.0491(12) 0.0450(12) -0.0016(9) -0.0206(10) -0.0148(11)
C2 0.0468(11) 0.0497(12) 0.0341(9) -0.0036(8) -0.0077(8) -0.0179(9)
C3 0.0536(12) 0.0625(14) 0.0336(10) -0.0056(9) -0.0101(9) -0.0213(11)
C4 0.0578(13) 0.0640(14) 0.0390(11) -0.0174(10) -0.0015(9) -0.0265(11)
C5 0.0585(13) 0.0472(12) 0.0413(11) -0.0129(9) 0.0029(9) -0.0216(10)
C6 0.0540(12) 0.0453(11) 0.0331(9) -0.0061(8) -0.0012(8) -0.0180(9)
C7 0.0448(10) 0.0453(11) 0.0310(9) -0.0056(7) -0.0037(7) -0.0189(8)
C8 0.0404(10) 0.0407(10) 0.0313(9) -0.0061(7) -0.0041(7) -0.0138(8)
C9 0.0392(9) 0.0403(10) 0.0312(9) -0.0053(7) -0.0037(7) -0.0134(8)
C10 0.0406(10) 0.0438(10) 0.0385(10) -0.0113(8) -0.0031(8) -0.0130(8)
C11 0.0632(14) 0.0534(13) 0.0435(11) -0.0143(10) -0.0077(10) -0.0214(11)
C12 0.0850(19) 0.0593(15) 0.0581(15) -0.0214(12) -0.0106(13) -0.0313(14)
C13 0.089(2) 0.0484(14) 0.0647(16) -0.0141(12) -0.0073(14) -0.0314(13)
C14 0.0637(14) 0.0440(12) 0.0507(12) -0.0066(9) -0.0056(11) -0.0206(10)
C15 0.0404(10) 0.0407(10) 0.0401(10) -0.0083(8) -0.0012(8) -0.0146(8)
C16 0.0416(10) 0.0401(10) 0.0322(9) -0.0029(7) -0.0036(7) -0.0131(8)
C17 0.0414(10) 0.0390(9) 0.0302(8) -0.0073(7) -0.0010(7) -0.0131(8)
C18 0.0438(10) 0.0444(11) 0.0370(10) -0.0062(8) -0.0067(8) -0.0149(8)
C19 0.0570(13) 0.0422(11) 0.0412(11) -0.0008(8) -0.0107(9) -0.0135(9)
C20 0.0580(13) 0.0413(11) 0.0399(10) -0.0077(8) 0.0012(9) -0.0209(9)
C21 0.0448(11) 0.0524(12) 0.0465(11) -0.0107(9) -0.0026(9) -0.0220(9)
C22 0.0415(10) 0.0456(11) 0.0378(10) -0.0050(8) -0.0069(8) -0.0129(8)
C23 0.126(3) 0.087(2) 0.088(2) 0.0008(18) -0.020(2) -0.078(2)
Cl2 0.0599(4) 0.0750(5) 0.1032(6) -0.0382(4) 0.0039(4) -0.0340(3)
O3 0.0633(10) 0.0553(10) 0.0410(8) -0.0071(7) -0.0008(7) -0.0177(8)
O4 0.143(2) 0.0889(17) 0.109(2) -0.0019(15) 0.0056(18) -0.0395(16)
N2 0.0690(13) 0.0546(12) 0.0452(10) -0.0204(9) -0.0128(9) -0.0087(10)
C24 0.0526(13) 0.0664(15) 0.0377(11) -0.0139(10) 0.0032(9) -0.0153(11)
C25 0.0406(10) 0.0543(12) 0.0364(10) -0.0163(9) -0.0053(8) -0.0059(9)
C26 0.0529(13) 0.0645(15) 0.0405(11) -0.0246(10) -0.0048(9) -0.0062(11)
C27 0.0529(13) 0.0612(15) 0.0610(14) -0.0337(12) -0.0130(11) -0.0065(11)
C28 0.0380(10) 0.0498(12) 0.0638(14) -0.0236(10) -0.0087(9) -0.0092(9)
C29 0.0381(10) 0.0528(12) 0.0436(11) -0.0189(9) -0.0028(8) -0.0110(9)
C30 0.0367(9) 0.0467(11) 0.0353(9) -0.0150(8) -0.0040(7) -0.0088(8)
C31 0.0368(9) 0.0493(11) 0.0354(9) -0.0152(8) -0.0029(7) -0.0106(8)
C32 0.0397(10) 0.0545(12) 0.0376(10) -0.0186(9) -0.0031(8) -0.0104(9)
C33 0.0672(16) 0.0517(14) 0.0594(14) -0.0227(11) -0.0201(12) -0.0053(11)
C34 0.146(3) 0.0597(18) 0.080(2) -0.0333(16) -0.039(2) -0.0109(19)
C35 0.158(4) 0.0531(18) 0.111(3) -0.0310(19) -0.053(3) -0.015(2)
C36 0.083(2) 0.0479(15) 0.118(3) -0.0155(16) -0.029(2) -0.0152(14)
C37 0.0568(14) 0.0504(14) 0.0784(18) -0.0078(12) -0.0153(13) -0.0128(11)
C38 0.0429(11) 0.0470(12) 0.0603(14) -0.0158(10) -0.0133(10) -0.0078(9)
C39 0.0403(10) 0.0501(12) 0.0409(10) -0.0116(9) -0.0052(8) -0.0096(9)
C40 0.0456(11) 0.0634(14) 0.0325(9) -0.0174(9) -0.0009(8) -0.0191(10)
C41 0.0556(13) 0.0873(18) 0.0435(12) -0.0253(12) 0.0052(10) -0.0279(13)
C42 0.0764(17) 0.103(2) 0.0469(13) -0.0191(14) 0.0098(12) -0.0486(15)
C43 0.097(2) 0.0941(19) 0.0460(13) 0.0025(13) -0.0091(13) -0.0639(16)
C44 0.0844(19) 0.0602(16) 0.0556(15) -0.0080(12) -0.0141(13) -0.0290(14)
C45 0.0545(13) 0.0588(14) 0.0396(11) -0.0113(10) -0.0019(9) -0.0189(11)
C46 0.095(3) 0.134(3) 0.097(3) -0.042(3) 0.003(2) 0.004(3)

loop_
_atom_type_symbol
_atom_type_description
_atom_type_scat_dispersion_real
_atom_type_scat_dispersion_imag
_atom_type_scat_source
C C 0.0033 0.0016 'International Tables Vol C Tables 4.2.6.8 and 6.1.1.4'
H H 0.0000 0.0000 'International Tables Vol C Tables 4.2.6.8 and 6.1.1.4'
Cl Cl 0.1484 0.1585 'International Tables Vol C Tables 4.2.6.8 and 6.1.1.4'
N N 0.0061 0.0033 'International Tables Vol C Tables 4.2.6.8 and 6.1.1.4'
O O 0.0106 0.0060 'International Tables Vol C Tables 4.2.6.8 and 6.1.1.4'

loop_
_geom_angle_atom_site_label_1
_geom_angle_atom_site_label_2
_geom_angle_atom_site_label_3
_geom_angle
C16 O1 C1 112.94(16)
C20 O2 C23 118.1(2)
C9 N1 C10 118.74(17)
O1 C1 H1A 109.4
O1 C1 H1B 109.4
O1 C1 C2 110.96(19)
H1A C1 H1B 108.0
C2 C1 H1A 109.4
C2 C1 H1B 109.4
C3 C2 C1 123.1(2)
C3 C2 C7 120.5(2)
C7 C2 C1 116.40(19)
C2 C3 H3 119.7
C4 C3 C2 120.6(2)
C4 C3 H3 119.7
C3 C4 H4 120.8
C5 C4 C3 118.5(2)
C5 C4 H4 120.8
C4 C5 Cl1 118.59(17)
C4 C5 C6 122.4(2)
C6 C5 Cl1 118.97(18)
C5 C6 H6 120.5
C5 C6 C7 119.0(2)
C7 C6 H6 120.5
C2 C7 C8 116.59(19)
C6 C7 C2 118.81(19)
C6 C7 C8 124.28(18)
C9 C8 C7 126.11(18)
C16 C8 C7 117.10(17)
C16 C8 C9 116.60(17)
N1 C9 C8 123.31(18)
N1 C9 C17 115.54(16)
C8 C9 C17 121.08(17)
N1 C10 C11 119.07(19)
N1 C10 C15 122.62(18)
C11 C10 C15 118.23(19)
C10 C11 H11 119.6
C12 C11 C10 120.8(2)
C12 C11 H11 119.6
C11 C12 H12 119.6
C11 C12 C13 120.7(2)
C13 C12 H12 119.6
C12 C13 H13 120.0
C14 C13 C12 120.0(2)
C14 C13 H13 120.0
C13 C14 H14 120.0
C13 C14 C15 120.1(2)
C15 C14 H14 120.0
C10 C15 C16 116.42(18)
C14 C15 C10 120.06(19)
C14 C15 C16 123.51(19)
O1 C16 C8 122.07(18)
O1 C16 C15 116.57(18)
C8 C16 C15 121.29(18)
C18 C17 C9 120.60(17)
C18 C17 C22 118.25(18)
C22 C17 C9 121.06(18)
C17 C18 H18 119.6
C19 C18 C17 120.82(19)
C19 C18 H18 119.6
C18 C19 H19 119.8
C18 C19 C20 120.4(2)
C20 C19 H19 119.8
O2 C20 C19 116.1(2)
O2 C20 C21 124.2(2)
C21 C20 C19 119.76(19)
C20 C21 H21 120.4
C20 C21 C22 119.2(2)
C22 C21 H21 120.4
C17 C22 H22 119.2
C21 C22 C17 121.52(19)
C21 C22 H22 119.2
O2 C23 H23A 109.5
O2 C23 H23B 109.5
O2 C23 H23C 109.5
H23A C23 H23B 109.5
H23A C23 H23C 109.5
H23B C23 H23C 109.5
C39 O3 C24 113.38(18)
C46 O4 C43 109.6(4)
C32 N2 C33 118.6(2)
O3 C24 H24A 109.5
O3 C24 H24B 109.5
O3 C24 C25 110.66(18)
H24A C24 H24B 108.1
C25 C24 H24A 109.5
C25 C24 H24B 109.5
C26 C25 C24 122.4(2)
C26 C25 C30 120.3(2)
C30 C25 C24 117.29(18)
C25 C26 H26 119.6
C27 C26 C25 120.9(2)
C27 C26 H26 119.6
C26 C27 H27 120.9
C28 C27 C26 118.2(2)
C28 C27 H27 120.9
C27 C28 Cl2 119.66(18)
C29 C28 Cl2 118.01(19)
C29 C28 C27 122.3(2)
C28 C29 H29 120.4
C28 C29 C30 119.3(2)
C30 C29 H29 120.4
C25 C30 C31 117.02(19)
C29 C30 C25 118.92(18)
C29 C30 C31 123.81(18)
C32 C31 C30 126.17(19)
C39 C31 C30 116.85(18)
C39 C31 C32 116.75(19)
N2 C32 C31 123.3(2)
N2 C32 C40 114.37(19)
C31 C32 C40 122.33(18)
N2 C33 C34 118.5(3)
N2 C33 C38 123.2(2)
C38 C33 C34 118.3(3)
C33 C34 H34 119.7
C35 C34 C33 120.7(3)
C35 C34 H34 119.7
C34 C35 H35 119.6
C34 C35 C36 120.8(3)
C36 C35 H35 119.6
C35 C36 H36 119.6
C37 C36 C35 120.7(3)
C37 C36 H36 119.6
C36 C37 H37 120.1
C36 C37 C38 119.8(3)
C38 C37 H37 120.1
C33 C38 C37 119.7(2)
C33 C38 C39 116.2(2)
C37 C38 C39 124.1(2)
O3 C39 C31 122.04(19)
O3 C39 C38 116.4(2)
C31 C39 C38 121.4(2)
C41 C40 C32 119.6(2)
C45 C40 C32 121.76(19)
C45 C40 C41 118.6(2)
C40 C41 H41 119.1
C42 C41 C40 121.7(3)
C42 C41 H41 119.1
C41 C42 H42 120.3
C41 C42 C43 119.5(3)
C43 C42 H42 120.3
O4 C43 C42 110.2(3)
O4 C43 C44 128.4(4)
C42 C43 C44 121.4(3)
C43 C44 H44 120.8
C45 C44 C43 118.4(3)
C45 C44 H44 120.8
C40 C45 H45 119.7
C44 C45 C40 120.5(2)
C44 C45 H45 119.7
O4 C46 H46A 109.5
O4 C46 H46B 109.5
O4 C46 H46C 109.5
H46A C46 H46B 109.5
H46A C46 H46C 109.5
H46B C46 H46C 109.5

loop_
_geom_bond_atom_site_label_1
_geom_bond_atom_site_label_2
_geom_bond_distance
Cl1 C5 1.746(2)
O1 C1 1.449(3)
O1 C16 1.357(2)
O2 C20 1.364(3)
O2 C23 1.426(4)
N1 C9 1.324(2)
N1 C10 1.367(3)
C1 H1A 0.9700
C1 H1B 0.9700
C1 C2 1.494(3)
C2 C3 1.387(3)
C2 C7 1.403(3)
C3 H3 0.9300
C3 C4 1.385(4)
C4 H4 0.9300
C4 C5 1.377(3)
C5 C6 1.388(3)
C6 H6 0.9300
C6 C7 1.396(3)
C7 C8 1.482(3)
C8 C9 1.435(3)
C8 C16 1.381(3)
C9 C17 1.487(3)
C10 C11 1.415(3)
C10 C15 1.418(3)
C11 H11 0.9300
C11 C12 1.358(3)
C12 H12 0.9300
C12 C13 1.415(4)
C13 H13 0.9300
C13 C14 1.368(3)
C14 H14 0.9300
C14 C15 1.410(3)
C15 C16 1.421(3)
C17 C18 1.389(3)
C17 C22 1.395(3)
C18 H18 0.9300
C18 C19 1.382(3)
C19 H19 0.9300
C19 C20 1.390(3)
C20 C21 1.389(3)
C21 H21 0.9300
C21 C22 1.389(3)
C22 H22 0.9300
C23 H23A 0.9600
C23 H23B 0.9600
C23 H23C 0.9600
Cl2 C28 1.739(3)
O3 C24 1.451(3)
O3 C39 1.362(3)
O4 C43 1.355(4)
O4 C46 1.244(5)
N2 C32 1.322(3)
N2 C33 1.364(3)
C24 H24A 0.9700
C24 H24B 0.9700
C24 C25 1.493(3)
C25 C26 1.392(3)
C25 C30 1.399(3)
C26 H26 0.9300
C26 C27 1.384(4)
C27 H27 0.9300
C27 C28 1.384(4)
C28 C29 1.384(3)
C29 H29 0.9300
C29 C30 1.399(3)
C30 C31 1.482(3)
C31 C32 1.436(3)
C31 C39 1.381(3)
C32 C40 1.481(3)
C33 C34 1.420(4)
C33 C38 1.414(4)
C34 H34 0.9300
C34 C35 1.357(5)
C35 H35 0.9300
C35 C36 1.395(6)
C36 H36 0.9300
C36 C37 1.365(4)
C37 H37 0.9300
C37 C38 1.416(4)
C38 C39 1.416(3)
C40 C41 1.399(3)
C40 C45 1.390(3)
C41 H41 0.9300
C41 C42 1.354(4)
C42 H42 0.9300
C42 C43 1.358(5)
C43 C44 1.414(4)
C44 H44 0.9300
C44 C45 1.381(4)
C45 H45 0.9300
C46 H46A 0.9600
C46 H46B 0.9600
C46 H46C 0.9600

loop_
_geom_torsion_atom_site_label_1
_geom_torsion_atom_site_label_2
_geom_torsion_atom_site_label_3
_geom_torsion_atom_site_label_4
_geom_torsion
Cl1 C5 C6 C7 -179.10(17)
O1 C1 C2 C3 -138.9(2)
O1 C1 C2 C7 41.1(3)
O2 C20 C21 C22 179.8(2)
N1 C9 C17 C18 -42.9(3)
N1 C9 C17 C22 133.7(2)
N1 C10 C11 C12 -177.1(2)
N1 C10 C15 C14 175.4(2)
N1 C10 C15 C16 -6.0(3)
C1 O1 C16 C8 28.8(3)
C1 O1 C16 C15 -154.2(2)
C1 C2 C3 C4 179.6(2)
C1 C2 C7 C6 -176.7(2)
C1 C2 C7 C8 -2.9(3)
C2 C3 C4 C5 -1.7(3)
C2 C7 C8 C9 161.1(2)
C2 C7 C8 C16 -24.2(3)
C3 C2 C7 C6 3.3(3)
C3 C2 C7 C8 177.10(19)
C3 C4 C5 Cl1 -177.95(18)
C3 C4 C5 C6 0.8(4)
C4 C5 C6 C7 2.1(3)
C5 C6 C7 C2 -4.1(3)
C5 C6 C7 C8 -177.4(2)
C6 C7 C8 C9 -25.5(3)
C6 C7 C8 C16 149.2(2)
C7 C2 C3 C4 -0.4(3)
C7 C8 C9 N1 164.30(19)
C7 C8 C9 C17 -19.0(3)
C7 C8 C16 O1 11.1(3)
C7 C8 C16 C15 -165.78(19)
C8 C9 C17 C18 140.1(2)
C8 C9 C17 C22 -43.3(3)
C9 N1 C10 C11 -177.8(2)
C9 N1 C10 C15 5.4(3)
C9 C8 C16 O1 -173.66(19)
C9 C8 C16 C15 9.5(3)
C9 C17 C18 C19 178.08(19)
C9 C17 C22 C21 -176.82(19)
C10 N1 C9 C8 3.1(3)
C10 N1 C9 C17 -173.79(18)
C10 C11 C12 C13 1.3(4)
C10 C15 C16 O1 -178.89(18)
C10 C15 C16 C8 -1.9(3)
C11 C10 C15 C14 -1.4(3)
C11 C10 C15 C16 177.2(2)
C11 C12 C13 C14 -0.8(5)
C12 C13 C14 C15 -0.8(4)
C13 C14 C15 C10 1.9(4)
C13 C14 C15 C16 -176.6(2)
C14 C15 C16 O1 -0.4(3)
C14 C15 C16 C8 176.7(2)
C15 C10 C11 C12 -0.2(4)
C16 O1 C1 C2 -54.1(3)
C16 C8 C9 N1 -10.5(3)
C16 C8 C9 C17 166.26(18)
C17 C18 C19 C20 -1.9(3)
C18 C17 C22 C21 -0.1(3)
C18 C19 C20 O2 -178.6(2)
C18 C19 C20 C21 1.2(3)
C19 C20 C21 C22 0.0(3)
C20 C21 C22 C17 -0.5(3)
C22 C17 C18 C19 1.4(3)
C23 O2 C20 C19 -172.1(3)
C23 O2 C20 C21 8.1(4)
Cl2 C28 C29 C30 178.72(17)
O3 C24 C25 C26 -140.9(2)
O3 C24 C25 C30 38.4(3)
O4 C43 C44 C45 -177.5(3)
N2 C32 C40 C41 -43.9(3)
N2 C32 C40 C45 132.2(2)
N2 C33 C34 C35 -177.9(4)
N2 C33 C38 C37 176.6(2)
N2 C33 C38 C39 -3.7(4)
C24 O3 C39 C31 31.0(3)
C24 O3 C39 C38 -153.2(2)
C24 C25 C26 C27 178.1(2)
C24 C25 C30 C29 -175.6(2)
C24 C25 C30 C31 -1.1(3)
C25 C26 C27 C28 -1.9(4)
C25 C30 C31 C32 162.3(2)
C25 C30 C31 C39 -23.4(3)
C26 C25 C30 C29 3.7(3)
C26 C25 C30 C31 178.1(2)
C26 C27 C28 Cl2 -176.06(19)
C26 C27 C28 C29 2.2(4)
C27 C28 C29 C30 0.4(3)
C28 C29 C30 C25 -3.4(3)
C28 C29 C30 C31 -177.4(2)
C29 C30 C31 C32 -23.6(3)
C29 C30 C31 C39 150.7(2)
C30 C25 C26 C27 -1.1(3)
C30 C31 C32 N2 166.3(2)
C30 C31 C32 C40 -15.8(3)
C30 C31 C39 O3 8.2(3)
C30 C31 C39 C38 -167.37(19)
C31 C32 C40 C41 138.1(2)
C31 C32 C40 C45 -45.9(3)
C32 N2 C33 C34 -178.2(3)
C32 N2 C33 C38 3.4(4)
C32 C31 C39 O3 -176.91(19)
C32 C31 C39 C38 7.5(3)
C32 C40 C41 C42 176.5(2)
C32 C40 C45 C44 -176.4(2)
C33 N2 C32 C31 2.6(3)
C33 N2 C32 C40 -175.4(2)
C33 C34 C35 C36 0.7(7)
C33 C38 C39 O3 -178.0(2)
C33 C38 C39 C31 -2.1(3)
C34 C33 C38 C37 -1.7(4)
C34 C33 C38 C39 178.0(3)
C34 C35 C36 C37 -0.9(6)
C35 C36 C37 C38 -0.3(5)
C36 C37 C38 C33 1.7(4)
C36 C37 C38 C39 -178.1(3)
C37 C38 C39 O3 1.8(3)
C37 C38 C39 C31 177.6(2)
C38 C33 C34 C35 0.6(5)
C39 O3 C24 C25 -53.3(3)
C39 C31 C32 N2 -8.0(3)
C39 C31 C32 C40 169.8(2)
C40 C41 C42 C43 -0.1(4)
C41 C40 C45 C44 -0.2(3)
C41 C42 C43 O4 177.9(3)
C41 C42 C43 C44 -0.1(4)
C42 C43 C44 C45 0.1(4)
C43 C44 C45 C40 0.0(4)
C45 C40 C41 C42 0.3(4)
C46 O4 C43 C42 173.2(4)
C46 O4 C43 C44 -9.0(6)
